data_7719969
loop_
_publ_author_name
'Noonikara Poyil, Anurag'
'Phan, Vo Quang Huy'
'Vanga, Mukundam'
'Boretskyi, Andrii'
'Mykhailiuk, Pavel K.'
'Dias, Rasika'

_publ_section_title
;
 Fluorinated B-phenylated scorpionates as tunable platforms for
 stabilizing thallium(I) and silver(I)-ethylene complexes
;
_journal_name_full 'Dalton Transactions'
_journal_paper_doi 10.1039/D5DT02782A
_journal_year 2026
_chemical_formula_moiety 'C22 H18 Ag B F6 N4'
_chemical_formula_sum 'C22 H18 Ag B F6 N4'
_chemical_formula_weight 571.08
_space_group_crystal_system triclinic
_space_group_IT_number 2
_space_group_name_Hall '-P 1'
_space_group_name_H-M_alt 'P -1'
_atom_sites_solution_hydrogens geom
_atom_sites_solution_primary dual
_audit_creation_date 2021-03-03
_audit_creation_method
;
Olex2 1.3
(compiled 2020.11.12 svn.r5f609507 for OlexSys, GUI svn.r6272)
;
_audit_update_record
;
2025-10-30 deposited with the CCDC.	2025-12-03 downloaded from the CCDC.
;
_cell_angle_alpha 65.2530(10)
_cell_angle_beta 87.773(2)
_cell_angle_gamma 86.014(2)
_cell_formula_units_Z 6
_cell_length_a 12.2646(6)
_cell_length_b 17.0628(8)
_cell_length_c 17.8516(8)
_cell_measurement_reflns_used 9372
_cell_measurement_temperature 100.0
_cell_measurement_theta_max 32.71
_cell_measurement_theta_min 2.69
_cell_volume 3384.3(3)
_computing_cell_refinement 'SAINT V8.40B (?, 2016)'
_computing_data_reduction 'SAINT V8.40B (?, 2016)'
_computing_molecular_graphics 'Olex2 1.3 (Dolomanov et al., 2009)'
_computing_publication_material 'Olex2 1.3 (Dolomanov et al., 2009)'
_computing_structure_refinement 'SHELXL 2018/3 (Sheldrick, 2015)'
_computing_structure_solution 'SHELXT 2018/2 (Sheldrick, 2018)'
_diffrn_ambient_temperature 100.0
_diffrn_measured_fraction_theta_full 0.999
_diffrn_measured_fraction_theta_max 0.998
_diffrn_measurement_device_type 'Bruker APEX-II CCD'
_diffrn_measurement_method '\f and \w scans'
_diffrn_radiation_type MoK\a
_diffrn_radiation_wavelength 0.71073
_diffrn_reflns_av_R_equivalents 0.0611
_diffrn_reflns_av_unetI/netI 0.0416
_diffrn_reflns_Laue_measured_fraction_full 0.999
_diffrn_reflns_Laue_measured_fraction_max 0.998
_diffrn_reflns_limit_h_max 18
_diffrn_reflns_limit_h_min -18
_diffrn_reflns_limit_k_max 25
_diffrn_reflns_limit_k_min -25
_diffrn_reflns_limit_l_max 27
_diffrn_reflns_limit_l_min -27
_diffrn_reflns_number 218516
_diffrn_reflns_point_group_measured_fraction_full 0.999
_diffrn_reflns_point_group_measured_fraction_max 0.998
_diffrn_reflns_theta_full 25.242
_diffrn_reflns_theta_max 32.764
_diffrn_reflns_theta_min 2.633
_diffrn_source_current 30.0
_diffrn_source_power 1.5
_diffrn_source_voltage 50.0
_diffrn_standards_number 0
_exptl_absorpt_coefficient_mu 0.961
_exptl_absorpt_correction_T_max 0.7464
_exptl_absorpt_correction_T_min 0.6053
_exptl_absorpt_correction_type multi-scan
_exptl_absorpt_process_details
;
SADABS-2016/2 (Bruker,2016/2) was used for absorption correction.
wR2(int) was 0.0889 before and 0.0728 after correction.
The Ratio of minimum to maximum transmission is 0.8110.
The \l/2 correction factor is Not present.
;
_exptl_crystal_colour colourless
_exptl_crystal_colour_primary colourless
_exptl_crystal_density_diffrn 1.681
_exptl_crystal_description parallelpipeds
_exptl_crystal_F_000 1704
_exptl_crystal_size_max 0.35
_exptl_crystal_size_mid 0.34
_exptl_crystal_size_min 0.05
_refine_diff_density_max 1.203
_refine_diff_density_min -1.083
_refine_diff_density_rms 0.128
_refine_ls_extinction_coef 0.00039(5)
_refine_ls_extinction_expression Fc^*^=kFc[1+0.001xFc^2^\l^3^/sin(2\q)]^-1/4^
_refine_ls_extinction_method 'SHELXL-2018/3 (Sheldrick 2018)'
_refine_ls_goodness_of_fit_ref 1.031
_refine_ls_hydrogen_treatment constr
_refine_ls_matrix_type full
_refine_ls_number_parameters 948
_refine_ls_number_reflns 24981
_refine_ls_number_restraints 15
_refine_ls_restrained_S_all 1.031
_refine_ls_R_factor_all 0.0709
_refine_ls_R_factor_gt 0.0448
_refine_ls_shift/su_max 0.003
_refine_ls_shift/su_mean 0.000
_refine_ls_structure_factor_coef Fsqd
_refine_ls_weighting_details 'w=1/[\s^2^(Fo^2^)+(0.0082P)^2^+10.6768P] where P=(Fo^2^+2Fc^2^)/3'
_refine_ls_weighting_scheme calc
_refine_ls_wR_factor_gt 0.0761
_refine_ls_wR_factor_ref 0.0858
_reflns_Friedel_coverage 0.000
_reflns_number_gt 19255
_reflns_number_total 24981
_reflns_threshold_expression 'I > 2\s(I)'
_cod_data_source_file d5dt02782a2.cif
_cod_data_source_block rad825_0m_a
_cod_database_code 7719969
_shelx_shelxl_version_number 2018/3
_shelx_space_group_comment
;
The symmetry employed for this shelxl refinement is uniquely defined
by the following loop, which should always be used as a source of
symmetry information in preference to the above space-group names.
They are only intended as comments.
;
_shelx_estimated_absorpt_t_max 0.954
_shelx_estimated_absorpt_t_min 0.730
_olex2_refinement_description
;
1. Fixed Uiso
 At 1.2 times of:
  All C(H) groups, All C(H,H) groups
2. Restrained distances
 F8-C26 \\sim F8A-C26 \\sim F9-C26 \\sim F9A-C26 \\sim F7-C26 \\sim F7A-C26
 with sigma of 0.008
3. Rigid body (RIGU) restrains
 F8A, F8, F9, F9A, F7, F7A
 with sigma for 1-2 distances of 0.004 and sigma for 1-3 distances of 0.004
4. Others
 Sof(F7A)=Sof(F8A)=Sof(F9A)=1-FVAR(1)
 Sof(F7)=Sof(F8)=Sof(F9)=FVAR(1)
5.a Secondary CH2 refined with riding coordinates:
 C21(H21A,H21B), C22(H22A,H22B), C43(H43A,H43B), C44(H44A,H44B), C65(H65A,
 H65B), C66(H66A,H66B)
5.b Aromatic/amide H refined with riding coordinates:
 C2(H2), C3(H3), C6(H6), C7(H7), C10(H10), C11(H11), C12(H12), C13(H13),
 C14(H14), C16(H16), C17(H17), C18(H18), C19(H19), C20(H20), C24(H24), C25(H25),
  C28(H28), C29(H29), C32(H32), C33(H33), C34(H34), C35(H35), C36(H36),
 C38(H38), C39(H39), C40(H40), C41(H41), C42(H42), C46(H46), C47(H47), C50(H50),
  C51(H51), C54(H54), C55(H55), C56(H56), C57(H57), C58(H58), C60(H60),
 C61(H61), C62(H62), C63(H63), C64(H64)
;
_olex2_submission_special_instructions 'No special instructions were received'

loop_
_space_group_symop_operation_xyz
'x, y, z'
'-x, -y, -z'

loop_
_atom_site_label
_atom_site_type_symbol
_atom_site_fract_x
_atom_site_fract_y
_atom_site_fract_z
_atom_site_U_iso_or_equiv
_atom_site_adp_type
_atom_site_occupancy
_atom_site_site_symmetry_order
_atom_site_calc_flag
_atom_site_refinement_flags_posn
_atom_site_refinement_flags_adp
_atom_site_refinement_flags_occupancy
_atom_site_disorder_assembly
_atom_site_disorder_group
Ag1 Ag 0.71397(2) -0.34979(2) 0.73956(2) 0.01621(4) Uani 1 1 d . . . . .
F1 F 0.92184(13) -0.41940(11) 0.94780(11) 0.0280(4) Uani 1 1 d . . . . .
F2 F 0.91813(13) -0.29408(11) 0.94939(12) 0.0297(4) Uani 1 1 d . . . . .
F3 F 0.91207(13) -0.30534(13) 0.83362(10) 0.0320(4) Uani 1 1 d . . . . .
F4 F 0.74640(13) -0.61787(10) 0.80024(10) 0.0253(3) Uani 1 1 d . . . . .
F5 F 0.62281(14) -0.62330(12) 0.72074(12) 0.0340(4) Uani 1 1 d . . . . .
F6 F 0.71740(15) -0.51100(11) 0.68325(10) 0.0302(4) Uani 1 1 d . . . . .
N1 N 0.50678(15) -0.43919(12) 0.82735(12) 0.0126(3) Uani 1 1 d . . . . .
N2 N 0.59498(15) -0.45430(13) 0.78577(12) 0.0141(4) Uani 1 1 d . . . . .
N3 N 0.58917(16) -0.34908(13) 0.89278(12) 0.0147(4) Uani 1 1 d . . . . .
N4 N 0.69473(16) -0.35268(13) 0.86741(13) 0.0148(4) Uani 1 1 d . . . . .
C1 C 0.58285(19) -0.53182(15) 0.78625(14) 0.0146(4) Uani 1 1 d . . . . .
C2 C 0.4872(2) -0.56735(15) 0.82713(15) 0.0171(4) Uani 1 1 d . . . . .
H2 H 0.459858 -0.621317 0.835894 0.021 Uiso 1 1 calc R U . . .
C3 C 0.44147(19) -0.50598(15) 0.85182(14) 0.0153(4) Uani 1 1 d . . . . .
H3 H 0.374489 -0.510044 0.881436 0.018 Uiso 1 1 calc R U . . .
C4 C 0.6668(2) -0.57027(16) 0.74749(16) 0.0189(5) Uani 1 1 d . . . . .
C5 C 0.75498(19) -0.33651(16) 0.91933(15) 0.0166(4) Uani 1 1 d . . . . .
C6 C 0.6908(2) -0.32097(17) 0.97798(15) 0.0196(5) Uani 1 1 d . . . . .
H6 H 0.713864 -0.307784 1.021371 0.024 Uiso 1 1 calc R U . . .
C7 C 0.5857(2) -0.32915(16) 0.95852(15) 0.0174(4) Uani 1 1 d . . . . .
H7 H 0.521218 -0.321928 0.986802 0.021 Uiso 1 1 calc R U . . .
C8 C 0.8763(2) -0.33869(17) 0.91206(16) 0.0201(5) Uani 1 1 d . . . . .
C9 C 0.50213(18) -0.27105(15) 0.74863(14) 0.0137(4) Uani 1 1 d . . . . .
C10 C 0.5557(2) -0.19715(16) 0.73819(16) 0.0189(5) Uani 1 1 d . . . . .
H10 H 0.587332 -0.194569 0.784796 0.023 Uiso 1 1 calc R U . . .
C11 C 0.5640(2) -0.12737(17) 0.66158(18) 0.0237(5) Uani 1 1 d . . . . .
H11 H 0.602278 -0.078708 0.656172 0.028 Uiso 1 1 calc R U . . .
C12 C 0.5161(2) -0.12922(17) 0.59306(17) 0.0242(5) Uani 1 1 d . . . . .
H12 H 0.521833 -0.082025 0.540565 0.029 Uiso 1 1 calc R U . . .
C13 C 0.4599(2) -0.20039(17) 0.60183(16) 0.0217(5) Uani 1 1 d . . . . .
H13 H 0.425293 -0.201305 0.555542 0.026 Uiso 1 1 calc R U . . .
C14 C 0.45423(19) -0.27016(16) 0.67799(15) 0.0168(4) Uani 1 1 d . . . . .
H14 H 0.416784 -0.318916 0.682605 0.020 Uiso 1 1 calc R U . . .
C15 C 0.37733(18) -0.35199(15) 0.88690(14) 0.0142(4) Uani 1 1 d . . . . .
C16 C 0.36033(19) -0.41281(16) 0.96846(15) 0.0168(4) Uani 1 1 d . . . . .
H16 H 0.417817 -0.454375 0.995377 0.020 Uiso 1 1 calc R U . . .
C17 C 0.2626(2) -0.41438(16) 1.01112(15) 0.0181(5) Uani 1 1 d . . . . .
H17 H 0.253855 -0.456419 1.066102 0.022 Uiso 1 1 calc R U . . .
C18 C 0.1779(2) -0.35392(17) 0.97262(16) 0.0195(5) Uani 1 1 d . . . . .
H18 H 0.111130 -0.353855 1.001400 0.023 Uiso 1 1 calc R U . . .
C19 C 0.19127(19) -0.29362(16) 0.89192(16) 0.0187(5) Uani 1 1 d . . . . .
H19 H 0.133213 -0.252597 0.865143 0.022 Uiso 1 1 calc R U . . .
C20 C 0.28965(19) -0.29315(15) 0.85014(15) 0.0158(4) Uani 1 1 d . . . . .
H20 H 0.297341 -0.251476 0.794877 0.019 Uiso 1 1 calc R U . . .
C21 C 0.7659(2) -0.2952(2) 0.60587(18) 0.0299(6) Uani 1 1 d . . . . .
H21A H 0.806718 -0.335801 0.586966 0.036 Uiso 1 1 calc R U . . .
H21B H 0.710963 -0.256626 0.565784 0.036 Uiso 1 1 calc R U . . .
C22 C 0.8250(2) -0.2583(2) 0.64313(19) 0.0308(6) Uani 1 1 d . . . . .
H22A H 0.808328 -0.195832 0.627499 0.037 Uiso 1 1 calc R U . . .
H22B H 0.904142 -0.275056 0.648693 0.037 Uiso 1 1 calc R U . . .
B1 B 0.4911(2) -0.35130(17) 0.83828(16) 0.0125(4) Uani 1 1 d . . . . .
Ag2 Ag 0.34335(2) 0.05098(2) 0.83416(2) 0.01714(4) Uani 1 1 d . . . . .
F7 F 0.4883(10) -0.1231(15) 0.9763(7) 0.057(4) Uani 0.45(3) 1 d D . P A 1
F8 F 0.4382(10) -0.2226(4) 1.0846(13) 0.055(4) Uani 0.45(3) 1 d D . P A 1
F9 F 0.4343(14) -0.0926(13) 1.0740(14) 0.069(4) Uani 0.45(3) 1 d D . P A 1
F10 F 0.2959(2) 0.29571(16) 0.73526(15) 0.0605(7) Uani 1 1 d . . . . .
F11 F 0.33825(17) 0.23902(13) 0.86247(17) 0.0541(6) Uani 1 1 d . . . . .
F12 F 0.22022(16) 0.34449(12) 0.81762(16) 0.0460(5) Uani 1 1 d . . . . .
N5 N 0.16065(16) -0.06755(13) 0.92828(12) 0.0137(4) Uani 1 1 d . . . . .
N6 N 0.26698(16) -0.05759(13) 0.93943(12) 0.0159(4) Uani 1 1 d . . . . .
N7 N 0.09564(16) 0.09202(13) 0.84995(12) 0.0139(4) Uani 1 1 d . . . . .
N8 N 0.19172(17) 0.13086(13) 0.83776(13) 0.0161(4) Uani 1 1 d . . . . .
C23 C 0.2998(2) -0.12871(16) 1.00514(15) 0.0180(5) Uani 1 1 d . . . . .
C24 C 0.2168(2) -0.18521(17) 1.03686(16) 0.0216(5) Uani 1 1 d . . . . .
H24 H 0.219352 -0.239674 1.083142 0.026 Uiso 1 1 calc R U . . .
C25 C 0.1297(2) -0.14410(16) 0.98570(14) 0.0175(4) Uani 1 1 d . . . . .
H25 H 0.059528 -0.166088 0.990176 0.021 Uiso 1 1 calc R U . . .
C26 C 0.4136(2) -0.14045(16) 1.03524(15) 0.0241(5) Uani 1 1 d D . . . .
C27 C 0.1666(2) 0.21145(16) 0.82876(15) 0.0170(4) Uani 1 1 d . . . . .
C28 C 0.0545(2) 0.22704(17) 0.83404(16) 0.0196(5) Uani 1 1 d . . . . .
H28 H 0.015793 0.279003 0.829537 0.023 Uiso 1 1 calc R U . . .
C29 C 0.0125(2) 0.14894(16) 0.84744(15) 0.0165(4) Uani 1 1 d . . . . .
H29 H -0.062772 0.137374 0.853825 0.020 Uiso 1 1 calc R U . . .
C30 C 0.2547(2) 0.27264(18) 0.81054(19) 0.0247(5) Uani 1 1 d . . . . .
C31 C 0.16217(19) 0.00496(15) 0.76765(14) 0.0140(4) Uani 1 1 d . . . . .
C32 C 0.23623(19) -0.06052(16) 0.76648(15) 0.0160(4) Uani 1 1 d . . . . .
H32 H 0.247225 -0.111704 0.815659 0.019 Uiso 1 1 calc R U . . .
C33 C 0.2947(2) -0.05316(18) 0.69525(16) 0.0205(5) Uani 1 1 d . . . . .
H33 H 0.344604 -0.098793 0.696432 0.025 Uiso 1 1 calc R U . . .
C34 C 0.2795(2) 0.02097(19) 0.62293(16) 0.0239(5) Uani 1 1 d . . . . .
H34 H 0.319949 0.026874 0.574561 0.029 Uiso 1 1 calc R U . . .
C35 C 0.2050(2) 0.08645(18) 0.62155(16) 0.0247(5) Uani 1 1 d . . . . .
H35 H 0.193283 0.136875 0.571813 0.030 Uiso 1 1 calc R U . . .
C36 C 0.1476(2) 0.07858(17) 0.69255(15) 0.0198(5) Uani 1 1 d . . . . .
H36 H 0.097029 0.124159 0.690504 0.024 Uiso 1 1 calc R U . . .
C37 C -0.02759(19) -0.03201(15) 0.85748(14) 0.0145(4) Uani 1 1 d . . . . .
C38 C -0.0653(2) -0.06475(15) 0.80382(15) 0.0169(4) Uani 1 1 d . . . . .
H38 H -0.019080 -0.065262 0.760072 0.020 Uiso 1 1 calc R U . . .
C39 C -0.1691(2) -0.09662(17) 0.81289(17) 0.0217(5) Uani 1 1 d . . . . .
H39 H -0.192157 -0.118405 0.775456 0.026 Uiso 1 1 calc R U . . .
C40 C -0.2387(2) -0.09682(17) 0.87599(18) 0.0233(5) Uani 1 1 d . . . . .
H40 H -0.309321 -0.118506 0.881804 0.028 Uiso 1 1 calc R U . . .
C41 C -0.2045(2) -0.06506(18) 0.93061(17) 0.0224(5) Uani 1 1 d . . . . .
H41 H -0.251373 -0.064889 0.974180 0.027 Uiso 1 1 calc R U . . .
C42 C -0.1003(2) -0.03332(16) 0.92092(15) 0.0189(5) Uani 1 1 d . . . . .
H42 H -0.077743 -0.011762 0.958681 0.023 Uiso 1 1 calc R U . . .
C43 C 0.5117(2) 0.0320(2) 0.7857(2) 0.0324(7) Uani 1 1 d . . . . .
H43A H 0.574104 0.027938 0.820906 0.039 Uiso 1 1 calc R U . . .
H43B H 0.519379 -0.009571 0.760042 0.039 Uiso 1 1 calc R U . . .
C44 C 0.4708(3) 0.1125(2) 0.7375(2) 0.0385(8) Uani 1 1 d . . . . .
H44A H 0.452461 0.123315 0.680332 0.046 Uiso 1 1 calc R U . . .
H44B H 0.507115 0.160775 0.741116 0.046 Uiso 1 1 calc R U . . .
B2 B 0.0951(2) -0.00098(17) 0.84973(16) 0.0134(4) Uani 1 1 d . . . . .
Ag3 Ag 0.24721(2) -0.22970(2) 0.41685(2) 0.01664(4) Uani 1 1 d . . . . .
F13 F 0.1312(2) 0.03048(11) 0.47468(12) 0.0453(5) Uani 1 1 d . . . . .
F14 F 0.0978(2) -0.02581(13) 0.39281(11) 0.0525(6) Uani 1 1 d . . . . .
F15 F 0.2621(2) -0.02349(15) 0.4255(2) 0.0884(11) Uani 1 1 d . . . . .
F16 F 0.56348(15) -0.26375(12) 0.45132(11) 0.0335(4) Uani 1 1 d . . . . .
F17 F 0.49908(14) -0.32627(13) 0.38231(10) 0.0316(4) Uani 1 1 d . . . . .
F18 F 0.62204(14) -0.39301(14) 0.47340(12) 0.0414(5) Uani 1 1 d . . . . .
N9 N 0.15978(16) -0.25864(13) 0.58923(12) 0.0139(4) Uani 1 1 d . . . . .
N10 N 0.17919(17) -0.19179(13) 0.51578(12) 0.0163(4) Uani 1 1 d . . . . .
N11 N 0.29348(16) -0.38008(13) 0.58650(12) 0.0145(4) Uani 1 1 d . . . . .
N12 N 0.35088(16) -0.33265(13) 0.51772(12) 0.0154(4) Uani 1 1 d . . . . .
C45 C 0.1524(2) -0.12010(16) 0.52674(16) 0.0183(5) Uani 1 1 d . . . . .
C46 C 0.1158(2) -0.13880(17) 0.60666(16) 0.0205(5) Uani 1 1 d . . . . .
H46 H 0.092102 -0.099434 0.629826 0.025 Uiso 1 1 calc R U . . .
C47 C 0.1218(2) -0.22741(16) 0.64432(15) 0.0169(4) Uani 1 1 d . . . . .
H47 H 0.102442 -0.261467 0.700122 0.020 Uiso 1 1 calc R U . . .
C48 C 0.1618(3) -0.03487(18) 0.45523(19) 0.0295(6) Uani 1 1 d . . . . .
C49 C 0.44692(19) -0.37643(17) 0.52244(15) 0.0177(4) Uani 1 1 d . . . . .
C50 C 0.4530(2) -0.45289(17) 0.59320(16) 0.0213(5) Uani 1 1 d . . . . .
H50 H 0.512064 -0.495334 0.610956 0.026 Uiso 1 1 calc R U . . .
C51 C 0.3533(2) -0.45312(16) 0.63199(15) 0.0190(5) Uani 1 1 d . . . . .
H51 H 0.330497 -0.497489 0.682496 0.023 Uiso 1 1 calc R U . . .
C52 C 0.5325(2) -0.34034(18) 0.45757(16) 0.0217(5) Uani 1 1 d . . . . .
C53 C 0.10498(18) -0.35727(15) 0.51917(14) 0.0136(4) Uani 1 1 d . . . . .
C54 C 0.0087(2) -0.30712(16) 0.48752(15) 0.0176(4) Uani 1 1 d . . . . .
H54 H -0.017297 -0.266357 0.508452 0.021 Uiso 1 1 calc R U . . .
C55 C -0.0506(2) -0.31510(17) 0.42600(16) 0.0213(5) Uani 1 1 d . . . . .
H55 H -0.116249 -0.280577 0.406223 0.026 Uiso 1 1 calc R U . . .
C56 C -0.0135(2) -0.37327(18) 0.39397(16) 0.0220(5) Uani 1 1 d . . . . .
H56 H -0.053648 -0.379073 0.352283 0.026 Uiso 1 1 calc R U . . .
C57 C 0.0825(2) -0.42299(18) 0.42313(17) 0.0218(5) Uani 1 1 d . . . . .
H57 H 0.108876 -0.462554 0.400877 0.026 Uiso 1 1 calc R U . . .
C58 C 0.1403(2) -0.41523(16) 0.48483(16) 0.0178(5) Uani 1 1 d . . . . .
H58 H 0.205736 -0.450208 0.504358 0.021 Uiso 1 1 calc R U . . .
C59 C 0.12353(19) -0.41717(15) 0.68589(14) 0.0147(4) Uani 1 1 d . . . . .
C60 C 0.0279(2) -0.46023(17) 0.69532(16) 0.0195(5) Uani 1 1 d . . . . .
H60 H -0.008857 -0.455513 0.647592 0.023 Uiso 1 1 calc R U . . .
C61 C -0.0151(2) -0.50995(18) 0.77290(18) 0.0256(6) Uani 1 1 d . . . . .
H61 H -0.080066 -0.539008 0.777454 0.031 Uiso 1 1 calc R U . . .
C62 C 0.0361(2) -0.51727(18) 0.84338(16) 0.0231(5) Uani 1 1 d . . . . .
H62 H 0.006208 -0.550745 0.896265 0.028 Uiso 1 1 calc R U . . .
C63 C 0.1316(2) -0.47529(17) 0.83623(15) 0.0200(5) Uani 1 1 d . . . . .
H63 H 0.167452 -0.479809 0.884229 0.024 Uiso 1 1 calc R U . . .
C64 C 0.1744(2) -0.42667(16) 0.75851(14) 0.0167(4) Uani 1 1 d . . . . .
H64 H 0.240291 -0.398912 0.754369 0.020 Uiso 1 1 calc R U . . .
C65 C 0.1935(3) -0.14404(19) 0.28722(16) 0.0269(6) Uani 1 1 d . . . . .
H65A H 0.113704 -0.136723 0.277589 0.032 Uiso 1 1 calc R U . . .
H65B H 0.231215 -0.089640 0.258974 0.032 Uiso 1 1 calc R U . . .
C66 C 0.2449(2) -0.21566(18) 0.28493(16) 0.0237(5) Uani 1 1 d . . . . .
H66A H 0.316181 -0.207845 0.255473 0.028 Uiso 1 1 calc R U . . .
H66B H 0.198579 -0.254964 0.274102 0.028 Uiso 1 1 calc R U . . .
B3 B 0.1690(2) -0.35449(17) 0.59609(16) 0.0142(5) Uani 1 1 d . . . . .
F7A F 0.4856(8) -0.1573(10) 0.9870(8) 0.052(3) Uani 0.55(3) 1 d D . P A 2
F8A F 0.4239(6) -0.2020(10) 1.1110(5) 0.057(3) Uani 0.55(3) 1 d D . P A 2
F9A F 0.4463(11) -0.0703(5) 1.0391(11) 0.057(3) Uani 0.55(3) 1 d D . P A 2

loop_
_atom_site_aniso_label
_atom_site_aniso_U_11
_atom_site_aniso_U_22
_atom_site_aniso_U_33
_atom_site_aniso_U_23
_atom_site_aniso_U_13
_atom_site_aniso_U_12
Ag1 0.01312(7) 0.01820(9) 0.01794(8) -0.00813(7) 0.00349(6) -0.00325(6)
F1 0.0192(7) 0.0229(8) 0.0398(10) -0.0116(7) -0.0055(7) 0.0064(6)
F2 0.0173(7) 0.0332(9) 0.0457(10) -0.0228(8) -0.0104(7) -0.0008(7)
F3 0.0155(7) 0.0489(11) 0.0245(8) -0.0080(8) 0.0027(6) -0.0062(7)
F4 0.0194(7) 0.0227(8) 0.0305(9) -0.0088(7) -0.0069(6) 0.0078(6)
F5 0.0278(9) 0.0367(10) 0.0555(12) -0.0375(10) -0.0115(8) 0.0083(7)
F6 0.0360(9) 0.0251(9) 0.0246(8) -0.0080(7) 0.0115(7) 0.0069(7)
N1 0.0109(8) 0.0123(9) 0.0135(8) -0.0045(7) 0.0018(7) -0.0009(7)
N2 0.0103(8) 0.0160(9) 0.0163(9) -0.0072(8) 0.0001(7) 0.0001(7)
N3 0.0130(8) 0.0151(9) 0.0165(9) -0.0072(8) 0.0000(7) -0.0006(7)
N4 0.0114(8) 0.0152(9) 0.0183(9) -0.0077(8) -0.0007(7) 0.0006(7)
C1 0.0165(10) 0.0121(10) 0.0150(10) -0.0055(8) -0.0031(8) 0.0009(8)
C2 0.0193(11) 0.0109(10) 0.0191(11) -0.0038(9) -0.0028(9) -0.0027(8)
C3 0.0149(10) 0.0141(10) 0.0142(10) -0.0027(8) -0.0008(8) -0.0039(8)
C4 0.0192(11) 0.0156(11) 0.0232(12) -0.0098(10) -0.0057(9) 0.0040(9)
C5 0.0149(10) 0.0151(11) 0.0176(11) -0.0045(9) -0.0012(8) -0.0022(8)
C6 0.0207(11) 0.0235(13) 0.0170(11) -0.0100(10) -0.0006(9) -0.0060(9)
C7 0.0188(11) 0.0192(12) 0.0159(11) -0.0086(9) 0.0032(8) -0.0055(9)
C8 0.0149(10) 0.0213(12) 0.0234(12) -0.0085(10) -0.0038(9) 0.0000(9)
C9 0.0111(9) 0.0133(10) 0.0168(10) -0.0065(8) 0.0018(8) -0.0001(8)
C10 0.0148(10) 0.0157(11) 0.0247(12) -0.0069(10) 0.0004(9) -0.0012(8)
C11 0.0188(11) 0.0148(11) 0.0332(14) -0.0056(11) 0.0072(10) -0.0056(9)
C12 0.0256(13) 0.0165(12) 0.0227(13) -0.0015(10) 0.0091(10) 0.0007(10)
C13 0.0243(12) 0.0206(12) 0.0183(11) -0.0071(10) 0.0009(9) 0.0045(10)
C14 0.0161(10) 0.0148(11) 0.0182(11) -0.0057(9) 0.0007(8) -0.0005(8)
C15 0.0129(9) 0.0144(10) 0.0170(10) -0.0080(9) -0.0004(8) -0.0014(8)
C16 0.0140(10) 0.0174(11) 0.0172(11) -0.0056(9) -0.0012(8) -0.0001(8)
C17 0.0185(11) 0.0188(12) 0.0155(10) -0.0054(9) 0.0035(8) -0.0056(9)
C18 0.0144(10) 0.0233(12) 0.0217(12) -0.0102(10) 0.0054(9) -0.0049(9)
C19 0.0129(10) 0.0183(11) 0.0244(12) -0.0084(10) -0.0007(9) 0.0000(8)
C20 0.0153(10) 0.0133(10) 0.0172(11) -0.0050(9) 0.0004(8) -0.0005(8)
C21 0.0280(14) 0.0398(17) 0.0199(13) -0.0104(12) 0.0078(11) -0.0074(12)
C22 0.0269(14) 0.0337(16) 0.0301(15) -0.0113(13) 0.0162(12) -0.0137(12)
B1 0.0109(10) 0.0121(11) 0.0144(11) -0.0051(9) -0.0008(8) -0.0020(8)
Ag2 0.01370(8) 0.01506(8) 0.02105(9) -0.00601(7) -0.00106(6) -0.00007(6)
F7 0.017(3) 0.097(10) 0.038(3) -0.011(5) -0.002(2) 0.000(5)
F8 0.034(4) 0.026(3) 0.073(7) 0.014(3) -0.031(5) 0.001(2)
F9 0.049(5) 0.108(9) 0.096(9) -0.088(8) -0.044(7) 0.027(6)
F10 0.0738(17) 0.0668(16) 0.0549(14) -0.0354(13) 0.0382(12) -0.0514(14)
F11 0.0311(10) 0.0325(11) 0.0940(18) -0.0192(12) -0.0273(11) -0.0036(8)
F12 0.0365(11) 0.0227(9) 0.0881(17) -0.0323(11) 0.0004(11) -0.0020(8)
N5 0.0142(8) 0.0156(9) 0.0116(8) -0.0061(7) -0.0007(7) 0.0008(7)
N6 0.0152(9) 0.0171(10) 0.0158(9) -0.0074(8) -0.0044(7) 0.0025(7)
N7 0.0149(9) 0.0125(9) 0.0132(9) -0.0042(7) -0.0017(7) 0.0004(7)
N8 0.0164(9) 0.0122(9) 0.0202(10) -0.0073(8) -0.0020(7) -0.0001(7)
C23 0.0208(11) 0.0173(11) 0.0152(10) -0.0067(9) -0.0040(9) 0.0044(9)
C24 0.0255(12) 0.0178(12) 0.0152(11) -0.0012(9) -0.0016(9) 0.0020(10)
C25 0.0207(11) 0.0153(11) 0.0135(10) -0.0034(9) 0.0012(8) -0.0007(9)
C26 0.0227(12) 0.0229(13) 0.0229(13) -0.0060(11) -0.0075(10) 0.0045(10)
C27 0.0213(11) 0.0133(11) 0.0168(11) -0.0067(9) -0.0023(9) 0.0006(9)
C28 0.0204(11) 0.0174(11) 0.0218(12) -0.0099(10) -0.0019(9) 0.0043(9)
C29 0.0168(10) 0.0172(11) 0.0153(10) -0.0069(9) -0.0004(8) 0.0025(8)
C30 0.0241(13) 0.0179(12) 0.0345(15) -0.0131(11) -0.0015(11) -0.0013(10)
C31 0.0149(10) 0.0146(10) 0.0127(10) -0.0057(8) -0.0003(8) -0.0025(8)
C32 0.0167(10) 0.0165(11) 0.0159(10) -0.0079(9) 0.0001(8) -0.0008(8)
C33 0.0174(11) 0.0258(13) 0.0228(12) -0.0150(11) 0.0032(9) -0.0007(9)
C34 0.0237(12) 0.0321(15) 0.0177(12) -0.0119(11) 0.0079(10) -0.0073(11)
C35 0.0315(14) 0.0237(13) 0.0128(11) -0.0018(10) 0.0031(10) -0.0016(11)
C36 0.0227(12) 0.0183(12) 0.0157(11) -0.0054(9) -0.0010(9) 0.0041(9)
C37 0.0163(10) 0.0120(10) 0.0134(10) -0.0034(8) -0.0016(8) 0.0008(8)
C38 0.0188(11) 0.0145(11) 0.0161(10) -0.0050(9) -0.0012(8) -0.0010(8)
C39 0.0234(12) 0.0169(12) 0.0255(13) -0.0091(10) -0.0057(10) -0.0014(9)
C40 0.0179(11) 0.0158(12) 0.0308(14) -0.0043(10) -0.0017(10) -0.0012(9)
C41 0.0182(11) 0.0225(13) 0.0233(12) -0.0068(10) 0.0041(9) -0.0011(9)
C42 0.0188(11) 0.0187(12) 0.0179(11) -0.0063(9) 0.0002(9) -0.0009(9)
C43 0.0184(12) 0.0423(18) 0.0392(17) -0.0200(15) 0.0032(11) -0.0008(12)
C44 0.0252(14) 0.0432(19) 0.0358(17) -0.0046(15) 0.0070(13) -0.0103(13)
B2 0.0149(11) 0.0114(11) 0.0131(11) -0.0043(9) -0.0022(9) 0.0002(9)
Ag3 0.01796(8) 0.01554(8) 0.01294(8) -0.00260(6) -0.00120(6) 0.00010(6)
F13 0.0861(17) 0.0141(8) 0.0355(10) -0.0098(8) -0.0171(10) 0.0050(9)
F14 0.109(2) 0.0252(10) 0.0194(9) -0.0043(8) -0.0173(11) -0.0015(11)
F15 0.0532(15) 0.0324(12) 0.120(2) 0.0233(14) 0.0450(16) -0.0047(11)
F16 0.0337(9) 0.0384(10) 0.0319(9) -0.0166(8) 0.0117(7) -0.0185(8)
F17 0.0280(9) 0.0495(11) 0.0194(8) -0.0159(8) 0.0030(6) -0.0074(8)
F18 0.0197(8) 0.0493(12) 0.0419(11) -0.0084(9) 0.0056(8) 0.0113(8)
N9 0.0129(8) 0.0145(9) 0.0140(9) -0.0055(7) -0.0014(7) -0.0009(7)
N10 0.0195(9) 0.0126(9) 0.0144(9) -0.0030(7) -0.0013(7) -0.0031(7)
N11 0.0157(9) 0.0138(9) 0.0124(8) -0.0037(7) -0.0022(7) -0.0011(7)
N12 0.0123(8) 0.0176(10) 0.0150(9) -0.0057(8) -0.0008(7) -0.0003(7)
C45 0.0200(11) 0.0129(11) 0.0197(11) -0.0045(9) -0.0042(9) 0.0000(8)
C46 0.0233(12) 0.0172(12) 0.0241(12) -0.0118(10) -0.0026(10) 0.0004(9)
C47 0.0179(11) 0.0189(11) 0.0159(10) -0.0090(9) -0.0004(8) -0.0021(9)
C48 0.0392(16) 0.0155(12) 0.0300(15) -0.0061(11) 0.0018(12) -0.0007(11)
C49 0.0142(10) 0.0210(12) 0.0179(11) -0.0080(9) -0.0019(8) 0.0003(9)
C50 0.0199(11) 0.0215(12) 0.0187(11) -0.0056(10) -0.0036(9) 0.0063(9)
C51 0.0216(11) 0.0170(11) 0.0164(11) -0.0052(9) -0.0030(9) 0.0013(9)
C52 0.0168(11) 0.0289(14) 0.0199(12) -0.0110(11) -0.0005(9) 0.0011(10)
C53 0.0147(10) 0.0132(10) 0.0120(9) -0.0041(8) 0.0009(8) -0.0031(8)
C54 0.0186(11) 0.0180(11) 0.0179(11) -0.0091(9) -0.0011(9) -0.0008(9)
C55 0.0214(12) 0.0202(12) 0.0198(12) -0.0051(10) -0.0063(9) -0.0013(9)
C56 0.0256(12) 0.0259(13) 0.0163(11) -0.0095(10) -0.0029(9) -0.0071(10)
C57 0.0238(12) 0.0250(13) 0.0236(12) -0.0165(11) 0.0029(10) -0.0056(10)
C58 0.0170(10) 0.0183(11) 0.0212(11) -0.0113(10) 0.0013(9) -0.0017(9)
C59 0.0171(10) 0.0129(10) 0.0147(10) -0.0064(8) -0.0003(8) -0.0014(8)
C60 0.0188(11) 0.0193(12) 0.0205(12) -0.0078(10) -0.0005(9) -0.0047(9)
C61 0.0219(12) 0.0245(14) 0.0269(14) -0.0062(11) 0.0026(10) -0.0098(10)
C62 0.0245(12) 0.0231(13) 0.0168(11) -0.0036(10) 0.0067(9) -0.0055(10)
C63 0.0237(12) 0.0208(12) 0.0148(11) -0.0066(9) -0.0001(9) -0.0018(9)
C64 0.0187(11) 0.0177(11) 0.0133(10) -0.0055(9) 0.0000(8) -0.0041(9)
C65 0.0354(15) 0.0233(13) 0.0176(12) -0.0052(10) -0.0068(11) 0.0078(11)
C66 0.0282(13) 0.0243(13) 0.0182(12) -0.0088(10) -0.0001(10) 0.0014(10)
B3 0.0154(11) 0.0130(11) 0.0139(11) -0.0051(9) -0.0005(9) -0.0025(9)
F7A 0.022(3) 0.092(7) 0.059(5) -0.053(5) -0.005(3) 0.018(4)
F8A 0.032(2) 0.077(5) 0.027(3) 0.013(3) -0.013(2) 0.004(3)
F9A 0.041(3) 0.053(4) 0.094(7) -0.048(4) -0.041(5) 0.013(2)

loop_
_atom_type_symbol
_atom_type_description
_atom_type_scat_dispersion_real
_atom_type_scat_dispersion_imag
_atom_type_scat_source
C C 0.0033 0.0016 'International Tables Vol C Tables 4.2.6.8 and 6.1.1.4'
H H 0.0000 0.0000 'International Tables Vol C Tables 4.2.6.8 and 6.1.1.4'
Ag Ag -0.8971 1.1015 'International Tables Vol C Tables 4.2.6.8 and 6.1.1.4'
B B 0.0013 0.0007 'International Tables Vol C Tables 4.2.6.8 and 6.1.1.4'
F F 0.0171 0.0103 'International Tables Vol C Tables 4.2.6.8 and 6.1.1.4'
N N 0.0061 0.0033 'International Tables Vol C Tables 4.2.6.8 and 6.1.1.4'

loop_
_geom_angle_atom_site_label_1
_geom_angle_atom_site_label_2
_geom_angle_atom_site_label_3
_geom_angle
_geom_angle_site_symmetry_1
_geom_angle_site_symmetry_3
_geom_angle_publ_flag
N2 Ag1 N4 84.45(7) . . ?
N2 Ag1 C21 119.35(9) . . ?
N2 Ag1 C22 153.85(10) . . ?
C21 Ag1 N4 155.49(10) . . ?
C21 Ag1 C22 34.72(11) . . ?
C22 Ag1 N4 121.70(10) . . ?
N2 N1 B1 120.52(18) . . ?
C3 N1 N2 109.79(19) . . ?
C3 N1 B1 129.66(19) . . ?
N1 N2 Ag1 115.20(14) . . ?
C1 N2 Ag1 139.10(16) . . ?
C1 N2 N1 105.69(19) . . ?
N4 N3 B1 120.85(19) . . ?
C7 N3 N4 109.45(19) . . ?
C7 N3 B1 128.7(2) . . ?
N3 N4 Ag1 114.32(14) . . ?
C5 N4 Ag1 137.37(17) . . ?
C5 N4 N3 105.98(19) . . ?
N2 C1 C2 111.6(2) . . ?
N2 C1 C4 120.5(2) . . ?
C2 C1 C4 127.9(2) . . ?
C1 C2 H2 128.1 . . ?
C3 C2 C1 103.7(2) . . ?
C3 C2 H2 128.1 . . ?
N1 C3 C2 109.2(2) . . ?
N1 C3 H3 125.4 . . ?
C2 C3 H3 125.4 . . ?
F4 C4 C1 112.7(2) . . ?
F5 C4 F4 106.3(2) . . ?
F5 C4 C1 111.2(2) . . ?
F6 C4 F4 105.9(2) . . ?
F6 C4 F5 107.4(2) . . ?
F6 C4 C1 112.9(2) . . ?
N4 C5 C6 111.8(2) . . ?
N4 C5 C8 120.8(2) . . ?
C6 C5 C8 127.4(2) . . ?
C5 C6 H6 128.1 . . ?
C7 C6 C5 103.8(2) . . ?
C7 C6 H6 128.1 . . ?
N3 C7 C6 109.0(2) . . ?
N3 C7 H7 125.5 . . ?
C6 C7 H7 125.5 . . ?
F1 C8 C5 112.2(2) . . ?
F2 C8 F1 106.5(2) . . ?
F2 C8 F3 107.4(2) . . ?
F2 C8 C5 110.9(2) . . ?
F3 C8 F1 106.5(2) . . ?
F3 C8 C5 113.0(2) . . ?
C10 C9 C14 116.4(2) . . ?
C10 C9 B1 121.7(2) . . ?
C14 C9 B1 121.8(2) . . ?
C9 C10 H10 119.0 . . ?
C11 C10 C9 122.0(2) . . ?
C11 C10 H10 119.0 . . ?
C10 C11 H11 120.1 . . ?
C12 C11 C10 119.8(2) . . ?
C12 C11 H11 120.1 . . ?
C11 C12 H12 120.2 . . ?
C13 C12 C11 119.6(2) . . ?
C13 C12 H12 120.2 . . ?
C12 C13 H13 119.9 . . ?
C14 C13 C12 120.1(3) . . ?
C14 C13 H13 119.9 . . ?
C9 C14 H14 119.0 . . ?
C13 C14 C9 122.0(2) . . ?
C13 C14 H14 119.0 . . ?
C16 C15 B1 121.8(2) . . ?
C20 C15 C16 116.2(2) . . ?
C20 C15 B1 121.9(2) . . ?
C15 C16 H16 118.7 . . ?
C17 C16 C15 122.5(2) . . ?
C17 C16 H16 118.7 . . ?
C16 C17 H17 120.3 . . ?
C18 C17 C16 119.4(2) . . ?
C18 C17 H17 120.3 . . ?
C17 C18 H18 120.2 . . ?
C19 C18 C17 119.7(2) . . ?
C19 C18 H18 120.2 . . ?
C18 C19 H19 120.0 . . ?
C18 C19 C20 120.1(2) . . ?
C20 C19 H19 120.0 . . ?
C15 C20 H20 119.0 . . ?
C19 C20 C15 122.1(2) . . ?
C19 C20 H20 119.0 . . ?
Ag1 C21 H21A 116.2 . . ?
Ag1 C21 H21B 116.2 . . ?
H21A C21 H21B 113.2 . . ?
C22 C21 Ag1 73.04(17) . . ?
C22 C21 H21A 116.2 . . ?
C22 C21 H21B 116.2 . . ?
Ag1 C22 H22A 116.3 . . ?
Ag1 C22 H22B 116.3 . . ?
C21 C22 Ag1 72.24(17) . . ?
C21 C22 H22A 116.3 . . ?
C21 C22 H22B 116.3 . . ?
H22A C22 H22B 113.3 . . ?
N1 B1 C9 108.82(18) . . ?
N1 B1 C15 108.23(18) . . ?
N3 B1 N1 107.42(18) . . ?
N3 B1 C9 107.28(18) . . ?
N3 B1 C15 109.20(19) . . ?
C15 B1 C9 115.61(19) . . ?
N6 Ag2 C43 120.89(10) . . ?
N8 Ag2 N6 85.75(7) . . ?
N8 Ag2 C43 153.31(10) . . ?
C44 Ag2 N6 155.64(11) . . ?
C44 Ag2 N8 118.54(11) . . ?
C44 Ag2 C43 34.93(12) . . ?
N6 N5 B2 121.28(19) . . ?
C25 N5 N6 109.85(19) . . ?
C25 N5 B2 128.3(2) . . ?
N5 N6 Ag2 114.69(14) . . ?
C23 N6 Ag2 137.88(17) . . ?
C23 N6 N5 105.7(2) . . ?
N8 N7 B2 118.98(18) . . ?
C29 N7 N8 109.49(19) . . ?
C29 N7 B2 130.6(2) . . ?
N7 N8 Ag2 116.61(14) . . ?
C27 N8 Ag2 137.10(17) . . ?
C27 N8 N7 106.3(2) . . ?
N6 C23 C24 111.7(2) . . ?
N6 C23 C26 120.7(2) . . ?
C24 C23 C26 127.7(2) . . ?
C23 C24 H24 128.0 . . ?
C25 C24 C23 104.0(2) . . ?
C25 C24 H24 128.0 . . ?
N5 C25 C24 108.7(2) . . ?
N5 C25 H25 125.6 . . ?
C24 C25 H25 125.6 . . ?
F7 C26 F8 103.4(7) . . ?
F7 C26 C23 113.7(7) . . ?
F8 C26 C23 110.8(4) . . ?
F9 C26 F7 105.3(10) . . ?
F9 C26 F8 108.5(6) . . ?
F9 C26 C23 114.4(8) . . ?
F7A C26 C23 113.1(6) . . ?
F7A C26 F8A 108.9(6) . . ?
F7A C26 F9A 104.6(7) . . ?
F8A C26 C23 112.0(4) . . ?
F9A C26 C23 112.3(6) . . ?
F9A C26 F8A 105.4(5) . . ?
N8 C27 C28 111.6(2) . . ?
N8 C27 C30 119.5(2) . . ?
C28 C27 C30 128.8(2) . . ?
C27 C28 H28 128.2 . . ?
C29 C28 C27 103.6(2) . . ?
C29 C28 H28 128.2 . . ?
N7 C29 C28 109.0(2) . . ?
N7 C29 H29 125.5 . . ?
C28 C29 H29 125.5 . . ?
F10 C30 F11 106.7(3) . . ?
F10 C30 F12 107.1(3) . . ?
F10 C30 C27 112.6(2) . . ?
F11 C30 C27 112.1(2) . . ?
F12 C30 F11 105.8(2) . . ?
F12 C30 C27 112.1(2) . . ?
C32 C31 C36 116.4(2) . . ?
C32 C31 B2 123.2(2) . . ?
C36 C31 B2 120.4(2) . . ?
C31 C32 H32 118.9 . . ?
C31 C32 C33 122.1(2) . . ?
C33 C32 H32 118.9 . . ?
C32 C33 H33 120.1 . . ?
C34 C33 C32 119.7(2) . . ?
C34 C33 H33 120.1 . . ?
C33 C34 H34 120.2 . . ?
C33 C34 C35 119.6(2) . . ?
C35 C34 H34 120.2 . . ?
C34 C35 H35 119.9 . . ?
C36 C35 C34 120.2(2) . . ?
C36 C35 H35 119.9 . . ?
C31 C36 H36 119.0 . . ?
C35 C36 C31 121.9(2) . . ?
C35 C36 H36 119.0 . . ?
C38 C37 C42 116.1(2) . . ?
C38 C37 B2 121.2(2) . . ?
C42 C37 B2 122.6(2) . . ?
C37 C38 H38 119.1 . . ?
C39 C38 C37 121.8(2) . . ?
C39 C38 H38 119.1 . . ?
C38 C39 H39 119.7 . . ?
C40 C39 C38 120.7(2) . . ?
C40 C39 H39 119.7 . . ?
C39 C40 H40 120.3 . . ?
C39 C40 C41 119.4(2) . . ?
C41 C40 H40 120.3 . . ?
C40 C41 H41 120.3 . . ?
C40 C41 C42 119.4(2) . . ?
C42 C41 H41 120.3 . . ?
C37 C42 H42 118.7 . . ?
C41 C42 C37 122.7(2) . . ?
C41 C42 H42 118.7 . . ?
Ag2 C43 H43A 116.4 . . ?
Ag2 C43 H43B 116.4 . . ?
H43A C43 H43B 113.4 . . ?
C44 C43 Ag2 71.67(18) . . ?
C44 C43 H43A 116.4 . . ?
C44 C43 H43B 116.4 . . ?
Ag2 C44 H44A 116.2 . . ?
Ag2 C44 H44B 116.2 . . ?
C43 C44 Ag2 73.39(18) . . ?
C43 C44 H44A 116.2 . . ?
C43 C44 H44B 116.2 . . ?
H44A C44 H44B 113.2 . . ?
N5 B2 C31 108.39(18) . . ?
N5 B2 C37 107.69(19) . . ?
N7 B2 N5 107.82(18) . . ?
N7 B2 C31 106.29(19) . . ?
N7 B2 C37 111.16(19) . . ?
C37 B2 C31 115.24(19) . . ?
N10 Ag3 N12 85.94(7) . . ?
N10 Ag3 C65 116.17(9) . . ?
N10 Ag3 C66 149.84(9) . . ?
C65 Ag3 N12 157.17(9) . . ?
C65 Ag3 C66 34.78(10) . . ?
C66 Ag3 N12 123.98(9) . . ?
N10 N9 B3 119.73(19) . . ?
C47 N9 N10 109.4(2) . . ?
C47 N9 B3 130.4(2) . . ?
N9 N10 Ag3 115.08(15) . . ?
C45 N10 Ag3 139.02(17) . . ?
C45 N10 N9 105.9(2) . . ?
N12 N11 B3 120.40(18) . . ?
C51 N11 N12 109.3(2) . . ?
C51 N11 B3 129.4(2) . . ?
N11 N12 Ag3 113.94(14) . . ?
C49 N12 Ag3 136.80(17) . . ?
C49 N12 N11 106.34(19) . . ?
N10 C45 C46 111.8(2) . . ?
N10 C45 C48 118.6(2) . . ?
C46 C45 C48 129.6(2) . . ?
C45 C46 H46 128.1 . . ?
C47 C46 C45 103.8(2) . . ?
C47 C46 H46 128.1 . . ?
N9 C47 C46 109.1(2) . . ?
N9 C47 H47 125.4 . . ?
C46 C47 H47 125.4 . . ?
F13 C48 F14 105.5(2) . . ?
F13 C48 C45 112.0(3) . . ?
F14 C48 C45 112.2(2) . . ?
F15 C48 F13 107.9(3) . . ?
F15 C48 F14 106.7(3) . . ?
F15 C48 C45 112.2(3) . . ?
N12 C49 C50 111.4(2) . . ?
N12 C49 C52 120.5(2) . . ?
C50 C49 C52 128.1(2) . . ?
C49 C50 H50 128.0 . . ?
C51 C50 C49 104.0(2) . . ?
C51 C50 H50 128.0 . . ?
N11 C51 C50 109.0(2) . . ?
N11 C51 H51 125.5 . . ?
C50 C51 H51 125.5 . . ?
F16 C52 C49 112.3(2) . . ?
F17 C52 F16 105.7(2) . . ?
F17 C52 C49 112.8(2) . . ?
F18 C52 F16 106.8(2) . . ?
F18 C52 F17 107.3(2) . . ?
F18 C52 C49 111.4(2) . . ?
C54 C53 C58 116.4(2) . . ?
C54 C53 B3 122.4(2) . . ?
C58 C53 B3 121.0(2) . . ?
C53 C54 H54 119.0 . . ?
C53 C54 C55 122.0(2) . . ?
C55 C54 H54 119.0 . . ?
C54 C55 H55 120.0 . . ?
C56 C55 C54 119.9(2) . . ?
C56 C55 H55 120.0 . . ?
C55 C56 H56 120.3 . . ?
C55 C56 C57 119.5(2) . . ?
C57 C56 H56 120.3 . . ?
C56 C57 H57 119.9 . . ?
C56 C57 C58 120.2(2) . . ?
C58 C57 H57 119.9 . . ?
C53 C58 H58 119.0 . . ?
C57 C58 C53 122.0(2) . . ?
C57 C58 H58 119.0 . . ?
C60 C59 C64 116.7(2) . . ?
C60 C59 B3 121.6(2) . . ?
C64 C59 B3 121.6(2) . . ?
C59 C60 H60 119.2 . . ?
C61 C60 C59 121.7(2) . . ?
C61 C60 H60 119.2 . . ?
C60 C61 H61 119.8 . . ?
C62 C61 C60 120.4(2) . . ?
C62 C61 H61 119.8 . . ?
C61 C62 H62 120.3 . . ?
C61 C62 C63 119.5(2) . . ?
C63 C62 H62 120.3 . . ?
C62 C63 H63 120.2 . . ?
C64 C63 C62 119.6(2) . . ?
C64 C63 H63 120.2 . . ?
C59 C64 H64 118.9 . . ?
C63 C64 C59 122.2(2) . . ?
C63 C64 H64 118.9 . . ?
Ag3 C65 H65A 116.2 . . ?
Ag3 C65 H65B 116.2 . . ?
H65A C65 H65B 113.2 . . ?
C66 C65 Ag3 73.12(16) . . ?
C66 C65 H65A 116.2 . . ?
C66 C65 H65B 116.2 . . ?
Ag3 C66 H66A 116.4 . . ?
Ag3 C66 H66B 116.4 . . ?
C65 C66 Ag3 72.10(16) . . ?
C65 C66 H66A 116.4 . . ?
C65 C66 H66B 116.4 . . ?
H66A C66 H66B 113.4 . . ?
N9 B3 C53 108.95(19) . . ?
N9 B3 C59 107.98(19) . . ?
N11 B3 N9 108.40(18) . . ?
N11 B3 C53 106.87(19) . . ?
N11 B3 C59 110.02(19) . . ?
C59 B3 C53 114.48(19) . . ?

loop_
_geom_bond_atom_site_label_1
_geom_bond_atom_site_label_2
_geom_bond_distance
_geom_bond_site_symmetry_2
_geom_bond_publ_flag
Ag1 N2 2.242(2) . ?
Ag1 N4 2.266(2) . ?
Ag1 C21 2.252(3) . ?
Ag1 C22 2.262(3) . ?
F1 C8 1.342(3) . ?
F2 C8 1.339(3) . ?
F3 C8 1.340(3) . ?
F4 C4 1.349(3) . ?
F5 C4 1.337(3) . ?
F6 C4 1.336(3) . ?
N1 N2 1.359(3) . ?
N1 C3 1.347(3) . ?
N1 B1 1.589(3) . ?
N2 C1 1.338(3) . ?
N3 N4 1.361(3) . ?
N3 C7 1.350(3) . ?
N3 B1 1.588(3) . ?
N4 C5 1.333(3) . ?
C1 C2 1.393(3) . ?
C1 C4 1.483(3) . ?
C2 H2 0.9500 . ?
C2 C3 1.375(3) . ?
C3 H3 0.9500 . ?
C5 C6 1.388(4) . ?
C5 C8 1.488(3) . ?
C6 H6 0.9500 . ?
C6 C7 1.380(3) . ?
C7 H7 0.9500 . ?
C9 C10 1.402(3) . ?
C9 C14 1.406(3) . ?
C9 B1 1.621(3) . ?
C10 H10 0.9500 . ?
C10 C11 1.393(4) . ?
C11 H11 0.9500 . ?
C11 C12 1.390(4) . ?
C12 H12 0.9500 . ?
C12 C13 1.387(4) . ?
C13 H13 0.9500 . ?
C13 C14 1.386(4) . ?
C14 H14 0.9500 . ?
C15 C16 1.408(3) . ?
C15 C20 1.396(3) . ?
C15 B1 1.612(3) . ?
C16 H16 0.9500 . ?
C16 C17 1.391(3) . ?
C17 H17 0.9500 . ?
C17 C18 1.389(4) . ?
C18 H18 0.9500 . ?
C18 C19 1.387(4) . ?
C19 H19 0.9500 . ?
C19 C20 1.392(3) . ?
C20 H20 0.9500 . ?
C21 H21A 0.9900 . ?
C21 H21B 0.9900 . ?
C21 C22 1.347(4) . ?
C22 H22A 0.9900 . ?
C22 H22B 0.9900 . ?
Ag2 N6 2.243(2) . ?
Ag2 N8 2.243(2) . ?
Ag2 C43 2.262(3) . ?
Ag2 C44 2.241(3) . ?
F7 C26 1.318(5) . ?
F8 C26 1.327(5) . ?
F9 C26 1.313(5) . ?
F10 C30 1.322(4) . ?
F11 C30 1.336(3) . ?
F12 C30 1.324(3) . ?
N5 N6 1.360(3) . ?
N5 C25 1.348(3) . ?
N5 B2 1.590(3) . ?
N6 C23 1.337(3) . ?
N7 N8 1.358(3) . ?
N7 C29 1.347(3) . ?
N7 B2 1.589(3) . ?
N8 C27 1.331(3) . ?
C23 C24 1.386(4) . ?
C23 C26 1.485(4) . ?
C24 H24 0.9500 . ?
C24 C25 1.379(3) . ?
C25 H25 0.9500 . ?
C26 F7A 1.310(5) . ?
C26 F8A 1.324(5) . ?
C26 F9A 1.317(5) . ?
C27 C28 1.389(3) . ?
C27 C30 1.487(4) . ?
C28 H28 0.9500 . ?
C28 C29 1.385(4) . ?
C29 H29 0.9500 . ?
C31 C32 1.397(3) . ?
C31 C36 1.409(3) . ?
C31 B2 1.621(3) . ?
C32 H32 0.9500 . ?
C32 C33 1.398(3) . ?
C33 H33 0.9500 . ?
C33 C34 1.386(4) . ?
C34 H34 0.9500 . ?
C34 C35 1.386(4) . ?
C35 H35 0.9500 . ?
C35 C36 1.386(4) . ?
C36 H36 0.9500 . ?
C37 C38 1.401(3) . ?
C37 C42 1.408(3) . ?
C37 B2 1.612(3) . ?
C38 H38 0.9500 . ?
C38 C39 1.395(3) . ?
C39 H39 0.9500 . ?
C39 C40 1.386(4) . ?
C40 H40 0.9500 . ?
C40 C41 1.388(4) . ?
C41 H41 0.9500 . ?
C41 C42 1.398(4) . ?
C42 H42 0.9500 . ?
C43 H43A 0.9900 . ?
C43 H43B 0.9900 . ?
C43 C44 1.352(5) . ?
C44 H44A 0.9900 . ?
C44 H44B 0.9900 . ?
Ag3 N10 2.236(2) . ?
Ag3 N12 2.272(2) . ?
Ag3 C65 2.254(3) . ?
Ag3 C66 2.266(3) . ?
F13 C48 1.327(3) . ?
F14 C48 1.338(4) . ?
F15 C48 1.314(4) . ?
F16 C52 1.344(3) . ?
F17 C52 1.338(3) . ?
F18 C52 1.329(3) . ?
N9 N10 1.356(3) . ?
N9 C47 1.355(3) . ?
N9 B3 1.584(3) . ?
N10 C45 1.335(3) . ?
N11 N12 1.356(3) . ?
N11 C51 1.350(3) . ?
N11 B3 1.581(3) . ?
N12 C49 1.336(3) . ?
C45 C46 1.389(4) . ?
C45 C48 1.488(4) . ?
C46 H46 0.9500 . ?
C46 C47 1.371(4) . ?
C47 H47 0.9500 . ?
C49 C50 1.385(4) . ?
C49 C52 1.490(4) . ?
C50 H50 0.9500 . ?
C50 C51 1.381(4) . ?
C51 H51 0.9500 . ?
C53 C54 1.397(3) . ?
C53 C58 1.403(3) . ?
C53 B3 1.627(3) . ?
C54 H54 0.9500 . ?
C54 C55 1.398(3) . ?
C55 H55 0.9500 . ?
C55 C56 1.382(4) . ?
C56 H56 0.9500 . ?
C56 C57 1.384(4) . ?
C57 H57 0.9500 . ?
C57 C58 1.389(3) . ?
C58 H58 0.9500 . ?
C59 C60 1.395(3) . ?
C59 C64 1.403(3) . ?
C59 B3 1.614(4) . ?
C60 H60 0.9500 . ?
C60 C61 1.392(4) . ?
C61 H61 0.9500 . ?
C61 C62 1.383(4) . ?
C62 H62 0.9500 . ?
C62 C63 1.389(4) . ?
C63 H63 0.9500 . ?
C63 C64 1.389(3) . ?
C64 H64 0.9500 . ?
C65 H65A 0.9900 . ?
C65 H65B 0.9900 . ?
C65 C66 1.351(4) . ?
C66 H66A 0.9900 . ?
C66 H66B 0.9900 . ?

loop_
_geom_torsion_atom_site_label_1
_geom_torsion_atom_site_label_2
_geom_torsion_atom_site_label_3
_geom_torsion_atom_site_label_4
_geom_torsion
_geom_torsion_site_symmetry_1
_geom_torsion_site_symmetry_2
_geom_torsion_site_symmetry_3
_geom_torsion_site_symmetry_4
_geom_torsion_publ_flag
Ag1 N2 C1 C2 179.60(18) . . . . ?
Ag1 N2 C1 C4 0.6(4) . . . . ?
Ag1 N4 C5 C6 159.76(19) . . . . ?
Ag1 N4 C5 C8 -21.8(4) . . . . ?
N1 N2 C1 C2 0.5(3) . . . . ?
N1 N2 C1 C4 -178.5(2) . . . . ?
N2 N1 C3 C2 0.7(3) . . . . ?
N2 N1 B1 N3 -64.3(2) . . . . ?
N2 N1 B1 C9 51.5(3) . . . . ?
N2 N1 B1 C15 177.86(18) . . . . ?
N2 C1 C2 C3 -0.1(3) . . . . ?
N2 C1 C4 F4 88.9(3) . . . . ?
N2 C1 C4 F5 -151.9(2) . . . . ?
N2 C1 C4 F6 -31.1(3) . . . . ?
N3 N4 C5 C6 -0.9(3) . . . . ?
N3 N4 C5 C8 177.5(2) . . . . ?
N4 N3 C7 C6 -1.1(3) . . . . ?
N4 N3 B1 N1 59.4(3) . . . . ?
N4 N3 B1 C9 -57.4(3) . . . . ?
N4 N3 B1 C15 176.56(19) . . . . ?
N4 C5 C6 C7 0.2(3) . . . . ?
N4 C5 C8 F1 -81.7(3) . . . . ?
N4 C5 C8 F2 159.3(2) . . . . ?
N4 C5 C8 F3 38.7(3) . . . . ?
C1 C2 C3 N1 -0.4(3) . . . . ?
C2 C1 C4 F4 -89.9(3) . . . . ?
C2 C1 C4 F5 29.3(3) . . . . ?
C2 C1 C4 F6 150.1(2) . . . . ?
C3 N1 N2 Ag1 179.91(14) . . . . ?
C3 N1 N2 C1 -0.7(2) . . . . ?
C3 N1 B1 N3 118.0(2) . . . . ?
C3 N1 B1 C9 -126.2(2) . . . . ?
C3 N1 B1 C15 0.2(3) . . . . ?
C4 C1 C2 C3 178.9(2) . . . . ?
C5 C6 C7 N3 0.5(3) . . . . ?
C6 C5 C8 F1 96.4(3) . . . . ?
C6 C5 C8 F2 -22.5(4) . . . . ?
C6 C5 C8 F3 -143.1(3) . . . . ?
C7 N3 N4 Ag1 -164.53(16) . . . . ?
C7 N3 N4 C5 1.2(3) . . . . ?
C7 N3 B1 N1 -133.1(2) . . . . ?
C7 N3 B1 C9 110.0(3) . . . . ?
C7 N3 B1 C15 -15.9(3) . . . . ?
C8 C5 C6 C7 -178.1(2) . . . . ?
C9 C10 C11 C12 1.4(4) . . . . ?
C10 C9 C14 C13 0.4(3) . . . . ?
C10 C9 B1 N1 -141.0(2) . . . . ?
C10 C9 B1 N3 -25.1(3) . . . . ?
C10 C9 B1 C15 97.0(3) . . . . ?
C10 C11 C12 C13 0.4(4) . . . . ?
C11 C12 C13 C14 -1.8(4) . . . . ?
C12 C13 C14 C9 1.4(4) . . . . ?
C14 C9 C10 C11 -1.8(4) . . . . ?
C14 C9 B1 N1 42.0(3) . . . . ?
C14 C9 B1 N3 157.9(2) . . . . ?
C14 C9 B1 C15 -80.0(3) . . . . ?
C15 C16 C17 C18 -0.1(4) . . . . ?
C16 C15 C20 C19 0.8(3) . . . . ?
C16 C15 B1 N1 64.0(3) . . . . ?
C16 C15 B1 N3 -52.7(3) . . . . ?
C16 C15 B1 C9 -173.7(2) . . . . ?
C16 C17 C18 C19 0.9(4) . . . . ?
C17 C18 C19 C20 -0.8(4) . . . . ?
C18 C19 C20 C15 -0.1(4) . . . . ?
C20 C15 C16 C17 -0.7(4) . . . . ?
C20 C15 B1 N1 -115.1(2) . . . . ?
C20 C15 B1 N3 128.2(2) . . . . ?
C20 C15 B1 C9 7.2(3) . . . . ?
B1 N1 N2 Ag1 1.8(2) . . . . ?
B1 N1 N2 C1 -178.82(19) . . . . ?
B1 N1 C3 C2 178.6(2) . . . . ?
B1 N3 N4 Ag1 5.1(3) . . . . ?
B1 N3 N4 C5 170.9(2) . . . . ?
B1 N3 C7 C6 -169.7(2) . . . . ?
B1 C9 C10 C11 -179.0(2) . . . . ?
B1 C9 C14 C13 177.6(2) . . . . ?
B1 C15 C16 C17 -179.8(2) . . . . ?
B1 C15 C20 C19 179.9(2) . . . . ?
Ag2 N6 C23 C24 -163.08(19) . . . . ?
Ag2 N6 C23 C26 16.2(4) . . . . ?
Ag2 N8 C27 C28 177.31(18) . . . . ?
Ag2 N8 C27 C30 0.6(4) . . . . ?
N5 N6 C23 C24 0.3(3) . . . . ?
N5 N6 C23 C26 179.6(2) . . . . ?
N6 N5 C25 C24 1.0(3) . . . . ?
N6 N5 B2 N7 -59.2(3) . . . . ?
N6 N5 B2 C31 55.4(3) . . . . ?
N6 N5 B2 C37 -179.28(19) . . . . ?
N6 C23 C24 C25 0.2(3) . . . . ?
N6 C23 C26 F7 -46.8(12) . . . . ?
N6 C23 C26 F8 -162.7(13) . . . . ?
N6 C23 C26 F9 74.2(13) . . . . ?
N6 C23 C26 F7A -72.5(8) . . . . ?
N6 C23 C26 F8A 164.0(10) . . . . ?
N6 C23 C26 F9A 45.7(9) . . . . ?
N7 N8 C27 C28 -0.6(3) . . . . ?
N7 N8 C27 C30 -177.3(2) . . . . ?
N8 N7 C29 C28 -0.6(3) . . . . ?
N8 N7 B2 N5 67.0(2) . . . . ?
N8 N7 B2 C31 -49.1(2) . . . . ?
N8 N7 B2 C37 -175.19(19) . . . . ?
N8 C27 C28 C29 0.2(3) . . . . ?
N8 C27 C30 F10 70.2(3) . . . . ?
N8 C27 C30 F11 -50.1(3) . . . . ?
N8 C27 C30 F12 -169.0(2) . . . . ?
C23 C24 C25 N5 -0.7(3) . . . . ?
C24 C23 C26 F7 132.3(12) . . . . ?
C24 C23 C26 F8 16.4(13) . . . . ?
C24 C23 C26 F9 -106.7(13) . . . . ?
C24 C23 C26 F7A 106.6(8) . . . . ?
C24 C23 C26 F8A -16.9(10) . . . . ?
C24 C23 C26 F9A -135.2(9) . . . . ?
C25 N5 N6 Ag2 167.03(15) . . . . ?
C25 N5 N6 C23 -0.8(3) . . . . ?
C25 N5 B2 N7 130.0(2) . . . . ?
C25 N5 B2 C31 -115.4(2) . . . . ?
C25 N5 B2 C37 9.9(3) . . . . ?
C26 C23 C24 C25 -178.9(2) . . . . ?
C27 C28 C29 N7 0.2(3) . . . . ?
C28 C27 C30 F10 -105.9(3) . . . . ?
C28 C27 C30 F11 133.8(3) . . . . ?
C28 C27 C30 F12 15.0(4) . . . . ?
C29 N7 N8 Ag2 -177.69(15) . . . . ?
C29 N7 N8 C27 0.7(3) . . . . ?
C29 N7 B2 N5 -125.1(2) . . . . ?
C29 N7 B2 C31 118.9(3) . . . . ?
C29 N7 B2 C37 -7.2(3) . . . . ?
C30 C27 C28 C29 176.6(3) . . . . ?
C31 C32 C33 C34 -0.1(4) . . . . ?
C32 C31 C36 C35 -1.1(4) . . . . ?
C32 C31 B2 N5 23.2(3) . . . . ?
C32 C31 B2 N7 138.9(2) . . . . ?
C32 C31 B2 C37 -97.5(3) . . . . ?
C32 C33 C34 C35 -1.2(4) . . . . ?
C33 C34 C35 C36 1.3(4) . . . . ?
C34 C35 C36 C31 -0.1(4) . . . . ?
C36 C31 C32 C33 1.2(3) . . . . ?
C36 C31 B2 N5 -156.8(2) . . . . ?
C36 C31 B2 N7 -41.1(3) . . . . ?
C36 C31 B2 C37 82.5(3) . . . . ?
C37 C38 C39 C40 0.0(4) . . . . ?
C38 C37 C42 C41 -0.1(4) . . . . ?
C38 C37 B2 N5 -111.1(2) . . . . ?
C38 C37 B2 N7 131.0(2) . . . . ?
C38 C37 B2 C31 10.0(3) . . . . ?
C38 C39 C40 C41 -0.1(4) . . . . ?
C39 C40 C41 C42 0.1(4) . . . . ?
C40 C41 C42 C37 0.0(4) . . . . ?
C42 C37 C38 C39 0.1(3) . . . . ?
C42 C37 B2 N5 64.7(3) . . . . ?
C42 C37 B2 N7 -53.2(3) . . . . ?
C42 C37 B2 C31 -174.2(2) . . . . ?
B2 N5 N6 Ag2 -5.3(3) . . . . ?
B2 N5 N6 C23 -173.1(2) . . . . ?
B2 N5 C25 C24 172.6(2) . . . . ?
B2 N7 N8 Ag2 -7.4(2) . . . . ?
B2 N7 N8 C27 171.02(19) . . . . ?
B2 N7 C29 C28 -169.4(2) . . . . ?
B2 C31 C32 C33 -178.7(2) . . . . ?
B2 C31 C36 C35 178.9(2) . . . . ?
B2 C37 C38 C39 176.1(2) . . . . ?
B2 C37 C42 C41 -176.1(2) . . . . ?
Ag3 N10 C45 C46 -177.81(19) . . . . ?
Ag3 N10 C45 C48 3.9(4) . . . . ?
Ag3 N12 C49 C50 -157.67(19) . . . . ?
Ag3 N12 C49 C52 24.0(4) . . . . ?
N9 N10 C45 C46 0.2(3) . . . . ?
N9 N10 C45 C48 -178.2(2) . . . . ?
N10 N9 C47 C46 0.2(3) . . . . ?
N10 N9 B3 N11 69.5(2) . . . . ?
N10 N9 B3 C53 -46.4(3) . . . . ?
N10 N9 B3 C59 -171.30(19) . . . . ?
N10 C45 C46 C47 -0.1(3) . . . . ?
N10 C45 C48 F13 179.1(2) . . . . ?
N10 C45 C48 F14 60.6(3) . . . . ?
N10 C45 C48 F15 -59.4(4) . . . . ?
N11 N12 C49 C50 0.7(3) . . . . ?
N11 N12 C49 C52 -177.5(2) . . . . ?
N12 N11 C51 C50 1.3(3) . . . . ?
N12 N11 B3 N9 -58.0(3) . . . . ?
N12 N11 B3 C53 59.2(3) . . . . ?
N12 N11 B3 C59 -175.91(19) . . . . ?
N12 C49 C50 C51 0.0(3) . . . . ?
N12 C49 C52 F16 59.9(3) . . . . ?
N12 C49 C52 F17 -59.5(3) . . . . ?
N12 C49 C52 F18 179.7(2) . . . . ?
C45 C46 C47 N9 -0.1(3) . . . . ?
C46 C45 C48 F13 1.1(4) . . . . ?
C46 C45 C48 F14 -117.4(3) . . . . ?
C46 C45 C48 F15 122.6(3) . . . . ?
C47 N9 N10 Ag3 178.33(15) . . . . ?
C47 N9 N10 C45 -0.2(3) . . . . ?
C47 N9 B3 N11 -119.4(2) . . . . ?
C47 N9 B3 C53 124.7(2) . . . . ?
C47 N9 B3 C59 -0.2(3) . . . . ?
C48 C45 C46 C47 178.1(3) . . . . ?
C49 C50 C51 N11 -0.8(3) . . . . ?
C50 C49 C52 F16 -118.1(3) . . . . ?
C50 C49 C52 F17 122.5(3) . . . . ?
C50 C49 C52 F18 1.7(4) . . . . ?
C51 N11 N12 Ag3 162.78(15) . . . . ?
C51 N11 N12 C49 -1.2(3) . . . . ?
C51 N11 B3 N9 133.8(2) . . . . ?
C51 N11 B3 C53 -108.9(3) . . . . ?
C51 N11 B3 C59 16.0(3) . . . . ?
C52 C49 C50 C51 178.1(3) . . . . ?
C53 C54 C55 C56 -0.8(4) . . . . ?
C54 C53 C58 C57 -0.5(4) . . . . ?
C54 C53 B3 N9 -36.3(3) . . . . ?
C54 C53 B3 N11 -153.2(2) . . . . ?
C54 C53 B3 C59 84.7(3) . . . . ?
C54 C55 C56 C57 -0.2(4) . . . . ?
C55 C56 C57 C58 0.8(4) . . . . ?
C56 C57 C58 C53 -0.5(4) . . . . ?
C58 C53 C54 C55 1.1(4) . . . . ?
C58 C53 B3 N9 148.2(2) . . . . ?
C58 C53 B3 N11 31.2(3) . . . . ?
C58 C53 B3 C59 -90.8(3) . . . . ?
C59 C60 C61 C62 0.6(4) . . . . ?
C60 C59 C64 C63 -0.9(4) . . . . ?
C60 C59 B3 N9 113.1(2) . . . . ?
C60 C59 B3 N11 -128.8(2) . . . . ?
C60 C59 B3 C53 -8.5(3) . . . . ?
C60 C61 C62 C63 -0.6(4) . . . . ?
C61 C62 C63 C64 -0.1(4) . . . . ?
C62 C63 C64 C59 0.9(4) . . . . ?
C64 C59 C60 C61 0.2(4) . . . . ?
C64 C59 B3 N9 -62.8(3) . . . . ?
C64 C59 B3 N11 55.3(3) . . . . ?
C64 C59 B3 C53 175.7(2) . . . . ?
B3 N9 N10 Ag3 -8.9(2) . . . . ?
B3 N9 N10 C45 172.6(2) . . . . ?
B3 N9 C47 C46 -171.6(2) . . . . ?
B3 N11 N12 Ag3 -7.5(2) . . . . ?
B3 N11 N12 C49 -171.5(2) . . . . ?
B3 N11 C51 C50 170.4(2) . . . . ?
B3 C53 C54 C55 -174.6(2) . . . . ?
B3 C53 C58 C57 175.3(2) . . . . ?
B3 C59 C60 C61 -175.9(2) . . . . ?
B3 C59 C64 C63 175.1(2) . . . . ?
